data_7051340
_journal_name_full 'New Journal of Chemistry'
_journal_paper_doi 10.1039/b004641h
_journal_year 2000
_chemical_formula_sum 'C6 H24 I4 N4 O'
_chemical_formula_weight 675.89
_space_group_IT_number 41
_symmetry_cell_setting orthorhombic
_symmetry_space_group_name_Hall 'A 2 -2ab'
_symmetry_space_group_name_H-M 'A b a 2'
_cell_angle_alpha 90.00
_cell_angle_beta 90.00
_cell_angle_gamma 90.00
_cell_formula_units_Z 8
_cell_length_a 15.091(3)
_cell_length_b 16.774(3)
_cell_length_c 15.060(3)
_cell_measurement_temperature 100(2)
_cell_volume 3812.2(13)
_diffrn_ambient_temperature 100(2)
_exptl_crystal_density_diffrn 2.352
_cod_depositor_comments
;
The following automatic conversions were performed:
'_symmetry_cell_setting' value 'Orthorhombic' changed to 'orthorhombic'
according to '/home/saulius/struct/CIF-dictionaries/cif_core.dic'
dictionary named 'cif_core.dic' version 2.4.1 from 2010-06-29.

Automatic conversion script
Id: cif_fix_enum 1527 2010-12-29 10:47:43Z saulius 
;
_cod_database_code 7051340

loop_
_symmetry_equiv_pos_as_xyz
'x, y, z'
'-x, -y, z'
'x+1/2, -y+1/2, z'
'-x+1/2, y+1/2, z'
'x, y+1/2, z+1/2'
'-x, -y+1/2, z+1/2'
'x+1/2, -y+1, z+1/2'
'-x+1/2, y+1, z+1/2'

loop_
_atom_site_label
_atom_site_type_symbol
_atom_site_fract_x
_atom_site_fract_y
_atom_site_fract_z
_atom_site_U_iso_or_equiv
_atom_site_adp_type
_atom_site_occupancy
_atom_site_symmetry_multiplicity
_atom_site_calc_flag
_atom_site_refinement_flags
_atom_site_disorder_assembly
_atom_site_disorder_group
I1 I 0.03243(3) 0.20153(3) 0.31901(4) 0.01435(13) Uani 1 1 d . . .
I2 I 0.15761(3) 0.48768(3) 0.65518(3) 0.01312(13) Uani 1 1 d . . .
I3 I 0.5000 0.5000 0.53881(5) 0.01735(18) Uani 1 2 d S . .
I4 I 0.0000 0.5000 0.40623(5) 0.01323(17) Uani 1 2 d S . .
I5 I -0.19903(3) 0.24556(3) 0.52822(4) 0.01404(13) Uani 1 1 d . . .
O1 O 0.2712(6) 0.3270(5) 0.7696(5) 0.052(3) Uani 1 1 d . . .
H101 H 0.2822 0.2952 0.8122 0.062 Uiso 1 1 d R . .
N1 N -0.0142(4) 0.3569(4) 0.5919(5) 0.0111(13) Uani 1 1 d . . .
H13 H 0.0017 0.3645 0.6495 0.013 Uiso 1 1 calc R . .
H12 H -0.0680 0.3326 0.5896 0.013 Uiso 1 1 calc R . .
H11 H -0.0172 0.4049 0.5638 0.013 Uiso 1 1 calc R . .
N2 N 0.1197(4) 0.2227(4) 0.6704(5) 0.0123(12) Uani 1 1 d . . .
H22 H 0.1736 0.2452 0.6567 0.015 Uiso 1 1 calc R . .
H21 H 0.0938 0.2531 0.7141 0.015 Uiso 1 1 calc R . .
N3 N 0.2058(4) 0.0568(3) 0.8183(5) 0.0103(12) Uani 1 1 d . . .
H32 H 0.1506 0.0356 0.8292 0.012 Uiso 1 1 calc R . .
H31 H 0.2316 0.0271 0.7739 0.012 Uiso 1 1 calc R . .
N4 N 0.3482(4) -0.0789(4) 0.8852(5) 0.0151(14) Uani 1 1 d . . .
H43 H 0.3996 -0.0663 0.9135 0.018 Uiso 1 1 calc R . .
H42 H 0.3516 -0.0633 0.8274 0.018 Uiso 1 1 calc R . .
H41 H 0.3395 -0.1325 0.8878 0.018 Uiso 1 1 calc R . .
C1 C 0.0530(5) 0.3058(4) 0.5471(5) 0.0110(16) Uani 1 1 d . . .
H1A H 0.1113 0.3328 0.5496 0.013 Uiso 1 1 calc R . .
H1B H 0.0366 0.2997 0.4838 0.013 Uiso 1 1 calc R . .
C2 C 0.0614(5) 0.2234(4) 0.5890(6) 0.0147(16) Uani 1 1 d . . .
H2A H 0.0017 0.2040 0.6055 0.018 Uiso 1 1 calc R . .
H2B H 0.0861 0.1860 0.5445 0.018 Uiso 1 1 calc R . .
C3 C 0.1338(6) 0.1404(5) 0.7042(6) 0.0194(18) Uani 1 1 d . . .
H3B H 0.1609 0.1072 0.6570 0.023 Uiso 1 1 calc R . .
H3A H 0.0761 0.1164 0.7204 0.023 Uiso 1 1 calc R . .
C4 C 0.1948(5) 0.1419(5) 0.7857(5) 0.0142(16) Uani 1 1 d . . .
H4B H 0.2531 0.1647 0.7697 0.017 Uiso 1 1 calc R . .
H4A H 0.1683 0.1753 0.8330 0.017 Uiso 1 1 calc R . .
C5 C 0.2617(5) 0.0493(4) 0.9019(5) 0.0137(15) Uani 1 1 d . . .
H5B H 0.3209 0.0727 0.8910 0.016 Uiso 1 1 calc R . .
H5A H 0.2333 0.0796 0.9506 0.016 Uiso 1 1 calc R . .
C6 C 0.2721(5) -0.0368(4) 0.9297(5) 0.0143(16) Uani 1 1 d . . .
H6B H 0.2808 -0.0389 0.9948 0.017 Uiso 1 1 calc R . .
H6A H 0.2166 -0.0658 0.9158 0.017 Uiso 1 1 calc R . .

loop_
_atom_site_aniso_label
_atom_site_aniso_U_11
_atom_site_aniso_U_22
_atom_site_aniso_U_33
_atom_site_aniso_U_23
_atom_site_aniso_U_13
_atom_site_aniso_U_12
I1 0.0129(2) 0.0195(3) 0.0107(2) -0.0011(2) -0.0010(2) -0.00059(18)
I2 0.0132(2) 0.0151(2) 0.0111(3) -0.0008(2) -0.00359(19) -0.00117(18)
I3 0.0187(4) 0.0139(3) 0.0194(4) 0.000 0.000 0.0019(3)
I4 0.0098(3) 0.0181(3) 0.0118(4) 0.000 0.000 -0.0021(2)
I5 0.0111(2) 0.0141(2) 0.0169(3) -0.0026(2) 0.0015(2) -0.00218(18)
O1 0.072(7) 0.057(5) 0.028(4) -0.006(4) -0.009(4) 0.045(5)
N1 0.011(3) 0.010(3) 0.012(3) 0.003(3) -0.002(2) -0.003(2)
N2 0.014(3) 0.008(3) 0.015(3) 0.000(2) -0.002(3) 0.005(3)
N3 0.010(3) 0.010(3) 0.010(3) -0.003(3) 0.001(3) 0.002(2)
N4 0.020(3) 0.011(3) 0.014(4) -0.002(3) 0.004(3) 0.008(3)
C1 0.012(3) 0.007(3) 0.014(4) 0.000(3) 0.001(3) 0.002(3)
C2 0.018(4) 0.006(3) 0.020(5) 0.001(3) -0.010(3) -0.001(3)
C3 0.022(4) 0.008(3) 0.029(5) 0.005(3) 0.001(4) -0.001(3)
C4 0.022(4) 0.010(3) 0.011(4) 0.002(3) -0.003(3) 0.001(3)
C5 0.014(3) 0.019(4) 0.008(4) 0.000(3) -0.003(3) 0.009(3)
C6 0.013(4) 0.013(3) 0.017(4) 0.002(3) 0.005(3) 0.007(3)

loop_
_geom_bond_atom_site_label_1
_geom_bond_atom_site_label_2
_geom_bond_distance
_geom_bond_site_symmetry_2
_geom_bond_publ_flag
N1 C1 1.489(9) . ?
N2 C3 1.487(9) . ?
N2 C2 1.508(10) . ?
N3 C5 1.520(10) . ?
N3 C4 1.519(9) . ?
N4 C6 1.505(9) . ?
C1 C2 1.525(10) . ?
C3 C4 1.535(11) . ?
C5 C6 1.512(10) . ?

loop_
_cod_related_entry_id
_cod_related_entry_database
_cod_related_entry_code
1 ChemSpider 30652878
